data_2213978
loop_
_publ_author_name
'Ye, Yong-Hao'
'Feng, Ming-Qian'
'Zhang, Ying-Lao'
'Liu, Chang-Hong'

_publ_section_title
;
 Bis{<i>N</i>-[2-(2-hydroxyethylamino)ethyl]salicylideneimine}chromium(III)
 chloride
;
_journal_coeditor_code TK2152
_journal_issue 6
_journal_name_full 'Acta Crystallographica Section E'
_journal_page_first m1636
_journal_page_last m1637
_journal_paper_doi 10.1107/S1600536807022118
_journal_volume 63
_journal_year 2007
_chemical_formula_iupac '[Cr (C11 H15 N2 O2)2] Cl'
_chemical_formula_moiety 'C22 H30 Cr N4 O4 +, Cl -'
_chemical_formula_sum 'C22 H30 Cl Cr N4 O4'
_chemical_formula_weight 501.95
_chemical_name_systematic
;
Bis{N-[2-(2-hydroxyethylamino)ethyl]salicylideneimine}chromium(III) chloride
;
_space_group_IT_number 14
_symmetry_cell_setting monoclinic
_symmetry_space_group_name_Hall '-P 2yn'
_symmetry_space_group_name_H-M 'P 1 21/n 1'
_atom_sites_solution_hydrogens geom
_atom_sites_solution_primary direct
_atom_sites_solution_secondary difmap
_audit_creation_method SHELXL-97
_cell_angle_alpha 90
_cell_angle_beta 115.724(11)
_cell_angle_gamma 90
_cell_formula_units_Z 4
_cell_length_a 9.818(7)
_cell_length_b 24.895(18)
_cell_length_c 10.431(7)
_cell_measurement_reflns_used 1628
_cell_measurement_temperature 298(2)
_cell_measurement_theta_max 26.2
_cell_measurement_theta_min 3.6
_cell_volume 2297(3)
_computing_cell_refinement SMART
_computing_data_collection 'SMART (Siemens, 1996)'
_computing_data_reduction 'SAINT (Siemens, 1996)'
_computing_molecular_graphics 'SHELXTL (Sheldrick, 1997b)'
_computing_publication_material SHELXTL
_computing_structure_refinement 'SHELXL97 (Sheldrick, 1997a)'
_computing_structure_solution 'SHELXS97 (Sheldrick, 1997a)'
_diffrn_ambient_temperature 298(2)
_diffrn_measured_fraction_theta_full 0.998
_diffrn_measured_fraction_theta_max 0.998
_diffrn_measurement_device_type 'Bruker SMART CCD'
_diffrn_measurement_method '\f and \w'
_diffrn_radiation_monochromator graphite
_diffrn_radiation_source 'fine-focus sealed tube'
_diffrn_radiation_type MoK\a
_diffrn_radiation_wavelength 0.71073
_diffrn_reflns_av_R_equivalents 0.069
_diffrn_reflns_av_sigmaI/netI 0.093
_diffrn_reflns_limit_h_max 11
_diffrn_reflns_limit_h_min -9
_diffrn_reflns_limit_k_max 29
_diffrn_reflns_limit_k_min -27
_diffrn_reflns_limit_l_max 12
_diffrn_reflns_limit_l_min -12
_diffrn_reflns_number 12142
_diffrn_reflns_theta_full 25.0
_diffrn_reflns_theta_max 25.0
_diffrn_reflns_theta_min 1.6
_diffrn_standards_interval_count 0
_diffrn_standards_number 0
_exptl_absorpt_coefficient_mu 0.651
_exptl_absorpt_correction_T_max 0.920
_exptl_absorpt_correction_T_min 0.795
_exptl_absorpt_correction_type multi-scan
_exptl_absorpt_process_details '(SADABS; Sheldrick, 1996)'
_exptl_crystal_colour dark-blue
_exptl_crystal_density_diffrn 1.452
_exptl_crystal_density_method 'not measured'
_exptl_crystal_description prism
_exptl_crystal_F_000 1052
_exptl_crystal_size_max 0.37
_exptl_crystal_size_mid 0.25
_exptl_crystal_size_min 0.13
_refine_diff_density_max 0.69
_refine_diff_density_min -0.38
_refine_ls_extinction_coef 0.00136(16)
_refine_ls_extinction_method none
_refine_ls_goodness_of_fit_ref 0.93
_refine_ls_hydrogen_treatment constr
_refine_ls_matrix_type full
_refine_ls_number_parameters 289
_refine_ls_number_reflns 4052
_refine_ls_number_restraints 0
_refine_ls_restrained_S_all 0.93
_refine_ls_R_factor_all 0.096
_refine_ls_R_factor_gt 0.056
_refine_ls_shift/su_max 0.001
_refine_ls_shift/su_mean 0.000
_refine_ls_structure_factor_coef Fsqd
_refine_ls_weighting_details 'calc w=1/[\s^2^(Fo^2^)+(0.0833P)^2^] where P=(Fo^2^+2Fc^2^)/3'
_refine_ls_weighting_scheme calc
_refine_ls_wR_factor_gt 0.133
_refine_ls_wR_factor_ref 0.159
_reflns_number_gt 2404
_reflns_number_total 4052
_reflns_threshold_expression I>2\s(I)
_cod_data_source_file tk2152.cif
_cod_data_source_block I
_cod_original_sg_symbol_H-M 'P 21/n'
_cod_database_code 2213978
_cod_database_fobs_code 2213978

loop_
_symmetry_equiv_pos_as_xyz
'x, y, z'
'-x+1/2, y+1/2, -z+1/2'
'-x, -y, -z'
'x-1/2, -y-1/2, z-1/2'

loop_
_atom_site_type_symbol
_atom_site_label
_atom_site_fract_x
_atom_site_fract_y
_atom_site_fract_z
_atom_site_U_iso_or_equiv
_atom_site_adp_type
_atom_site_calc_flag
_atom_site_refinement_flags
_atom_site_occupancy
Cr Cr1 0.25210(7) 0.86498(3) 0.13517(7) 0.0302(2) Uani d . 1
Cl Cl1 0.50308(18) 1.01183(7) 0.30601(18) 0.0911(6) Uani d . 1
N N1 0.3933(4) 0.82192(16) 0.2822(4) 0.0457(9) Uani d . 1
N N2 0.2551(4) 0.91144(16) 0.2953(4) 0.0516(10) Uani d . 1
H H2 0.3172 0.9397 0.3042 0.062 Uiso calc R 1
N N3 0.1135(4) 0.91079(15) -0.0096(4) 0.0481(10) Uani d . 1
N N4 0.4110(4) 0.90866(15) 0.1117(4) 0.0498(10) Uani d . 1
H H4 0.4390 0.9351 0.1785 0.060 Uiso calc R 1
O O1 0.2498(3) 0.82024(13) -0.0119(3) 0.0526(9) Uani d . 1
O O2 0.1913(5) 1.01963(18) 0.3841(5) 0.1013(14) Uani d . 1
H H2A 0.2764 1.0124 0.3929 0.152 Uiso calc R 1
O O3 0.0969(3) 0.82347(13) 0.1474(3) 0.0524(9) Uani d . 1
O O4 0.7463(4) 0.94778(18) 0.2451(5) 0.0915(13) Uani d . 1
H H4A 0.6836 0.9672 0.2542 0.137 Uiso calc R 1
C C1 0.4267(5) 0.7730(2) 0.2684(5) 0.0485(12) Uani d . 1
H H1 0.4802 0.7536 0.3515 0.058 Uiso calc R 1
C C2 0.3894(5) 0.74622(19) 0.1388(5) 0.0474(12) Uani d . 1
C C3 0.3107(5) 0.7715(2) 0.0057(5) 0.0489(12) Uani d . 1
C C4 0.2981(5) 0.7433(2) -0.1163(5) 0.0559(13) Uani d . 1
H H4B 0.2491 0.7594 -0.2052 0.067 Uiso calc R 1
C C5 0.3572(6) 0.6924(2) -0.1061(6) 0.0624(15) Uani d . 1
H H5 0.3492 0.6755 -0.1885 0.075 Uiso calc R 1
C C6 0.4282(6) 0.6655(2) 0.0229(6) 0.0678(15) Uani d . 1
H H6 0.4628 0.6305 0.0278 0.081 Uiso calc R 1
C C7 0.4448(6) 0.6930(2) 0.1420(6) 0.0617(14) Uani d . 1
H H7 0.4947 0.6761 0.2298 0.074 Uiso calc R 1
C C8 0.4548(6) 0.8475(2) 0.4234(5) 0.0583(14) Uani d . 1
H H8A 0.5385 0.8710 0.4359 0.070 Uiso calc R 1
H H8B 0.4902 0.8206 0.4980 0.070 Uiso calc R 1
C C9 0.3280(6) 0.8789(2) 0.4276(6) 0.0681(16) Uani d . 1
H H9A 0.3657 0.9023 0.5100 0.082 Uiso calc R 1
H H9B 0.2545 0.8546 0.4352 0.082 Uiso calc R 1
C C10 0.1088(5) 0.9338(2) 0.2808(6) 0.0679(16) Uani d . 1
H H10A 0.0443 0.9042 0.2802 0.082 Uiso calc R 1
H H10B 0.0600 0.9517 0.1893 0.082 Uiso calc R 1
C C11 0.1191(6) 0.9727(2) 0.3942(6) 0.0699(16) Uani d . 1
H H11A 0.0184 0.9812 0.3838 0.084 Uiso calc R 1
H H11B 0.1752 0.9566 0.4871 0.084 Uiso calc R 1
C C12 -0.0285(6) 0.9027(2) -0.0850(5) 0.0500(12) Uani d . 1
H H12 -0.0806 0.9263 -0.1595 0.060 Uiso calc R 1
C C13 -0.1113(5) 0.8596(2) -0.0611(5) 0.0512(13) Uani d . 1
C C14 -0.0442(5) 0.82189(19) 0.0506(5) 0.0467(12) Uani d . 1
C C15 -0.1380(6) 0.7813(2) 0.0615(5) 0.0567(14) Uani d . 1
H H15 -0.0965 0.7560 0.1337 0.068 Uiso calc R 1
C C16 -0.2870(6) 0.7777(2) -0.0292(6) 0.0695(16) Uani d . 1
H H16 -0.3451 0.7502 -0.0181 0.083 Uiso calc R 1
C C17 -0.3539(6) 0.8150(3) -0.1395(6) 0.0751(18) Uani d . 1
H H17 -0.4559 0.8125 -0.2018 0.090 Uiso calc R 1
C C18 -0.2654(6) 0.8554(2) -0.1540(5) 0.0663(16) Uani d . 1
H H18 -0.3089 0.8804 -0.2268 0.080 Uiso calc R 1
C C19 0.1869(6) 0.9559(2) -0.0437(6) 0.0596(14) Uani d . 1
H H19A 0.2011 0.9855 0.0214 0.072 Uiso calc R 1
H H19B 0.1260 0.9683 -0.1400 0.072 Uiso calc R 1
C C20 0.3375(6) 0.9352(2) -0.0289(6) 0.0644(15) Uani d . 1
H H20A 0.3232 0.9098 -0.1042 0.077 Uiso calc R 1
H H20B 0.3995 0.9646 -0.0345 0.077 Uiso calc R 1
C C21 0.5518(6) 0.8802(2) 0.1299(6) 0.0620(15) Uani d . 1
H H21A 0.5253 0.8531 0.0561 0.074 Uiso calc R 1
H H21B 0.5925 0.8617 0.2207 0.074 Uiso calc R 1
C C22 0.6742(6) 0.9151(2) 0.1242(6) 0.0621(14) Uani d . 1
H H22A 0.7492 0.8924 0.1142 0.074 Uiso calc R 1
H H22B 0.6304 0.9379 0.0406 0.074 Uiso calc R 1

loop_
_atom_site_aniso_label
_atom_site_aniso_U_11
_atom_site_aniso_U_22
_atom_site_aniso_U_33
_atom_site_aniso_U_12
_atom_site_aniso_U_13
_atom_site_aniso_U_23
Cr1 0.0249(4) 0.0285(4) 0.0354(4) -0.0005(3) 0.0114(3) 0.0015(3)
Cl1 0.0885(12) 0.0762(11) 0.1075(13) -0.0192(9) 0.0415(10) -0.0300(10)
N1 0.043(2) 0.043(3) 0.052(2) -0.0001(18) 0.0207(19) 0.002(2)
N2 0.041(2) 0.051(3) 0.056(3) -0.0012(18) 0.016(2) -0.005(2)
N3 0.041(3) 0.043(2) 0.059(3) 0.0025(18) 0.021(2) 0.004(2)
N4 0.047(2) 0.041(2) 0.060(3) 0.0055(18) 0.023(2) 0.008(2)
O1 0.053(2) 0.049(2) 0.053(2) 0.0060(16) 0.0198(17) 0.0023(16)
O2 0.101(3) 0.077(3) 0.122(4) 0.008(3) 0.045(3) -0.011(3)
O3 0.046(2) 0.050(2) 0.059(2) -0.0044(15) 0.0204(18) 0.0051(16)
O4 0.054(3) 0.109(4) 0.103(3) -0.016(2) 0.027(2) -0.022(3)
C1 0.047(3) 0.048(3) 0.051(3) -0.001(2) 0.022(2) 0.009(2)
C2 0.044(3) 0.044(3) 0.054(3) -0.003(2) 0.021(2) 0.004(2)
C3 0.038(3) 0.047(3) 0.064(3) -0.007(2) 0.024(3) -0.004(3)
C4 0.054(3) 0.057(4) 0.055(3) -0.002(3) 0.022(3) -0.007(3)
C5 0.062(4) 0.060(4) 0.068(4) -0.007(3) 0.030(3) -0.023(3)
C6 0.081(4) 0.047(4) 0.077(4) 0.004(3) 0.036(3) -0.001(3)
C7 0.071(4) 0.045(3) 0.071(4) 0.002(3) 0.034(3) 0.006(3)
C8 0.062(4) 0.057(4) 0.047(3) 0.006(3) 0.016(3) -0.003(3)
C9 0.071(4) 0.073(4) 0.056(3) 0.003(3) 0.023(3) -0.007(3)
C10 0.045(3) 0.079(4) 0.076(4) 0.006(3) 0.023(3) -0.015(3)
C11 0.065(4) 0.075(4) 0.066(4) 0.011(3) 0.025(3) -0.008(3)
C12 0.048(3) 0.050(3) 0.049(3) 0.007(2) 0.018(3) 0.000(2)
C13 0.040(3) 0.061(4) 0.049(3) 0.000(2) 0.016(2) -0.006(3)
C14 0.041(3) 0.050(3) 0.049(3) -0.004(2) 0.020(2) -0.009(2)
C15 0.052(4) 0.053(3) 0.069(3) -0.007(2) 0.030(3) -0.005(3)
C16 0.056(4) 0.065(4) 0.088(4) -0.017(3) 0.032(3) -0.013(3)
C17 0.045(4) 0.094(5) 0.076(4) -0.022(3) 0.016(3) -0.023(4)
C18 0.047(3) 0.088(5) 0.057(3) -0.003(3) 0.016(3) -0.006(3)
C19 0.054(3) 0.042(3) 0.078(4) 0.001(2) 0.025(3) 0.014(3)
C20 0.050(3) 0.065(4) 0.078(4) 0.000(3) 0.027(3) 0.025(3)
C21 0.050(3) 0.054(4) 0.089(4) 0.003(2) 0.036(3) 0.008(3)
C22 0.047(3) 0.061(4) 0.084(4) 0.004(3) 0.035(3) 0.007(3)

loop_
_atom_type_symbol
_atom_type_description
_atom_type_scat_dispersion_real
_atom_type_scat_dispersion_imag
_atom_type_scat_source
C C 0.0033 0.0016 'International Tables Vol C Tables 4.2.6.8 and 6.1.1.4'
H H 0.0000 0.0000 'International Tables Vol C Tables 4.2.6.8 and 6.1.1.4'
N N 0.0061 0.0033 'International Tables Vol C Tables 4.2.6.8 and 6.1.1.4'
O O 0.0106 0.0060 'International Tables Vol C Tables 4.2.6.8 and 6.1.1.4'
Cr Cr 0.3209 0.6236 'International Tables Vol C Tables 4.2.6.8 and 6.1.1.4'
Cl Cl 0.1484 0.1585 'International Tables Vol C Tables 4.2.6.8 and 6.1.1.4'

loop_
_geom_angle_atom_site_label_1
_geom_angle_atom_site_label_2
_geom_angle_atom_site_label_3
_geom_angle
O1 Cr1 O3 90.37(14)
O1 Cr1 N1 94.02(16)
O3 Cr1 N1 87.95(15)
O1 Cr1 N3 87.52(16)
O3 Cr1 N3 93.51(16)
N1 Cr1 N3 177.87(17)
O1 Cr1 N4 87.49(15)
O3 Cr1 N4 177.15(15)
N1 Cr1 N4 94.07(16)
N3 Cr1 N4 84.52(16)
O1 Cr1 N2 178.72(15)
O3 Cr1 N2 88.85(15)
N1 Cr1 N2 84.94(17)
N3 Cr1 N2 93.54(16)
N4 Cr1 N2 93.32(16)
C1 N1 C8 120.6(4)
C1 N1 Cr1 125.4(3)
C8 N1 Cr1 113.8(3)
C10 N2 C9 110.7(4)
C10 N2 Cr1 117.6(3)
C9 N2 Cr1 106.4(3)
C10 N2 H2 107.2
C9 N2 H2 107.2
Cr1 N2 H2 107.2
C12 N3 C19 119.4(4)
C12 N3 Cr1 127.0(3)
C19 N3 Cr1 113.3(3)
C20 N4 C21 111.4(4)
C20 N4 Cr1 107.1(3)
C21 N4 Cr1 117.1(3)
C20 N4 H4 106.9
C21 N4 H4 106.9
Cr1 N4 H4 106.9
C3 O1 Cr1 125.5(3)
C11 O2 H2A 109.5
C14 O3 Cr1 125.2(3)
C22 O4 H4A 109.5
N1 C1 C2 125.8(5)
N1 C1 H1 117.1
C2 C1 H1 117.1
C1 C2 C3 122.5(4)
C1 C2 C7 118.7(5)
C3 C2 C7 118.5(5)
O1 C3 C2 124.3(4)
O1 C3 C4 118.1(4)
C2 C3 C4 117.6(5)
C5 C4 C3 121.2(5)
C5 C4 H4B 119.4
C3 C4 H4B 119.4
C4 C5 C6 122.4(5)
C4 C5 H5 118.8
C6 C5 H5 118.8
C7 C6 C5 116.9(5)
C7 C6 H6 121.6
C5 C6 H6 121.6
C6 C7 C2 123.4(5)
C6 C7 H7 118.3
C2 C7 H7 118.3
N1 C8 C9 105.8(4)
N1 C8 H8A 110.6
C9 C8 H8A 110.6
N1 C8 H8B 110.6
C9 C8 H8B 110.6
H8A C8 H8B 108.7
C8 C9 N2 109.3(4)
C8 C9 H9A 109.8
N2 C9 H9A 109.8
C8 C9 H9B 109.8
N2 C9 H9B 109.8
H9A C9 H9B 108.3
N2 C10 C11 115.5(4)
N2 C10 H10A 108.4
C11 C10 H10A 108.4
N2 C10 H10B 108.4
C11 C10 H10B 108.4
H10A C10 H10B 107.5
O2 C11 C10 110.1(5)
O2 C11 H11A 109.6
C10 C11 H11A 109.6
O2 C11 H11B 109.6
C10 C11 H11B 109.6
H11A C11 H11B 108.2
N3 C12 C13 123.9(4)
N3 C12 H12 118.0
C13 C12 H12 118.0
C18 C13 C14 119.8(5)
C18 C13 C12 117.3(5)
C14 C13 C12 122.9(4)
O3 C14 C15 118.0(4)
O3 C14 C13 124.8(4)
C15 C14 C13 117.1(5)
C16 C15 C14 122.5(5)
C16 C15 H15 118.7
C14 C15 H15 118.7
C15 C16 C17 120.6(5)
C15 C16 H16 119.7
C17 C16 H16 119.7
C18 C17 C16 118.7(5)
C18 C17 H17 120.6
C16 C17 H17 120.6
C17 C18 C13 121.3(5)
C17 C18 H18 119.3
C13 C18 H18 119.3
N3 C19 C20 106.1(4)
N3 C19 H19A 110.5
C20 C19 H19A 110.5
N3 C19 H19B 110.5
C20 C19 H19B 110.5
H19A C19 H19B 108.7
N4 C20 C19 106.7(4)
N4 C20 H20A 110.4
C19 C20 H20A 110.4
N4 C20 H20B 110.4
C19 C20 H20B 110.4
H20A C20 H20B 108.6
N4 C21 C22 115.6(4)
N4 C21 H21A 108.4
C22 C21 H21A 108.4
N4 C21 H21B 108.4
C22 C21 H21B 108.4
H21A C21 H21B 107.4
O4 C22 C21 113.5(4)
O4 C22 H22A 108.9
C21 C22 H22A 108.9
O4 C22 H22B 108.9
C21 C22 H22B 108.9
H22A C22 H22B 107.7

loop_
_geom_bond_atom_site_label_1
_geom_bond_atom_site_label_2
_geom_bond_distance
Cr1 O1 1.888(3)
Cr1 O3 1.891(3)
Cr1 N1 1.891(4)
Cr1 N3 1.910(4)
Cr1 N4 2.002(4)
Cr1 N2 2.022(4)
N1 C1 1.285(6)
N1 C8 1.473(6)
N2 C10 1.485(6)
N2 C9 1.489(6)
N2 H2 0.9100
N3 C12 1.285(5)
N3 C19 1.460(6)
N4 C20 1.480(6)
N4 C21 1.491(6)
N4 H4 0.9100
O1 C3 1.330(6)
O2 C11 1.394(7)
O2 H2A 0.8200
O3 C14 1.314(5)
O4 C22 1.406(6)
O4 H4A 0.8200
C1 C2 1.406(6)
C1 H1 0.9300
C2 C3 1.410(6)
C2 C7 1.428(7)
C3 C4 1.410(6)
C4 C5 1.379(7)
C4 H4B 0.9300
C5 C6 1.389(7)
C5 H5 0.9300
C6 C7 1.365(7)
C6 H6 0.9300
C7 H7 0.9300
C8 C9 1.486(7)
C8 H8A 0.9700
C8 H8B 0.9700
C9 H9A 0.9700
C9 H9B 0.9700
C10 C11 1.498(7)
C10 H10A 0.9700
C10 H10B 0.9700
C11 H11A 0.9700
C11 H11B 0.9700
C12 C13 1.432(7)
C12 H12 0.9300
C13 C18 1.402(6)
C13 C14 1.416(6)
C14 C15 1.404(6)
C15 C16 1.357(7)
C15 H15 0.9300
C16 C17 1.399(8)
C16 H16 0.9300
C17 C18 1.380(7)
C17 H17 0.9300
C18 H18 0.9300
C19 C20 1.510(7)
C19 H19A 0.9700
C19 H19B 0.9700
C20 H20A 0.9700
C20 H20B 0.9700
C21 C22 1.505(7)
C21 H21A 0.9700
C21 H21B 0.9700
C22 H22A 0.9700
C22 H22B 0.9700

loop_
_geom_hbond_atom_site_label_D
_geom_hbond_atom_site_label_H
_geom_hbond_atom_site_label_A
_geom_hbond_site_symmetry_A
_geom_hbond_distance_DH
_geom_hbond_distance_HA
_geom_hbond_distance_DA
_geom_hbond_angle_DHA
N2 H2 Cl1 1_555 0.91 2.55 3.457(5) 172
N4 H4 Cl1 1_555 0.91 2.26 3.152(4) 168
O2 H2A Cl1 1_555 0.82 2.74 3.498(5) 154
O4 H4A Cl1 1_555 0.82 2.35 3.157(5) 170

loop_
_geom_torsion_atom_site_label_1
_geom_torsion_atom_site_label_2
_geom_torsion_atom_site_label_3
_geom_torsion_atom_site_label_4
_geom_torsion
O1 Cr1 N1 C1 -17.2(4)
O3 Cr1 N1 C1 73.0(4)
N4 Cr1 N1 C1 -104.9(4)
N2 Cr1 N1 C1 162.1(4)
O1 Cr1 N1 C8 168.6(3)
O3 Cr1 N1 C8 -101.1(3)
N4 Cr1 N1 C8 80.9(3)
N2 Cr1 N1 C8 -12.1(3)
O3 Cr1 N2 C10 -51.6(4)
N1 Cr1 N2 C10 -139.6(4)
N3 Cr1 N2 C10 41.8(4)
N4 Cr1 N2 C10 126.6(4)
O3 Cr1 N2 C9 73.2(3)
N1 Cr1 N2 C9 -14.8(3)
N3 Cr1 N2 C9 166.7(3)
N4 Cr1 N2 C9 -108.6(3)
O1 Cr1 N3 C12 76.2(4)
O3 Cr1 N3 C12 -14.0(4)
N4 Cr1 N3 C12 163.9(4)
N2 Cr1 N3 C12 -103.1(4)
O1 Cr1 N3 C19 -96.7(3)
O3 Cr1 N3 C19 173.1(3)
N4 Cr1 N3 C19 -9.0(3)
N2 Cr1 N3 C19 84.1(3)
O1 Cr1 N4 C20 68.0(3)
N1 Cr1 N4 C20 161.9(3)
N3 Cr1 N4 C20 -19.7(3)
N2 Cr1 N4 C20 -113.0(3)
O1 Cr1 N4 C21 -57.8(4)
N1 Cr1 N4 C21 36.1(4)
N3 Cr1 N4 C21 -145.5(4)
N2 Cr1 N4 C21 121.2(4)
O3 Cr1 O1 C3 -76.9(4)
N1 Cr1 O1 C3 11.1(4)
N3 Cr1 O1 C3 -170.4(4)
N4 Cr1 O1 C3 105.0(4)
O1 Cr1 O3 C14 -69.8(4)
N1 Cr1 O3 C14 -163.8(4)
N3 Cr1 O3 C14 17.7(4)
N2 Cr1 O3 C14 111.2(4)
C8 N1 C1 C2 -172.4(4)
Cr1 N1 C1 C2 13.8(7)
N1 C1 C2 C3 1.1(7)
N1 C1 C2 C7 175.4(4)
Cr1 O1 C3 C2 -1.3(6)
Cr1 O1 C3 C4 179.7(3)
C1 C2 C3 O1 -7.8(7)
C7 C2 C3 O1 177.9(4)
C1 C2 C3 C4 171.2(4)
C7 C2 C3 C4 -3.1(7)
O1 C3 C4 C5 -179.3(4)
C2 C3 C4 C5 1.7(7)
C3 C4 C5 C6 1.7(8)
C4 C5 C6 C7 -3.5(8)
C5 C6 C7 C2 1.9(8)
C1 C2 C7 C6 -173.2(5)
C3 C2 C7 C6 1.4(7)
C1 N1 C8 C9 -138.4(5)
Cr1 N1 C8 C9 36.1(5)
N1 C8 C9 N2 -48.3(6)
C10 N2 C9 C8 167.6(4)
Cr1 N2 C9 C8 38.7(5)
C9 N2 C10 C11 63.8(6)
Cr1 N2 C10 C11 -173.6(4)
N2 C10 C11 O2 67.3(6)
C19 N3 C12 C13 179.7(4)
Cr1 N3 C12 C13 7.3(7)
N3 C12 C13 C18 -178.9(5)
N3 C12 C13 C14 1.1(7)
Cr1 O3 C14 C15 167.4(3)
Cr1 O3 C14 C13 -15.5(6)
C18 C13 C14 O3 -176.7(4)
C12 C13 C14 O3 3.3(7)
C18 C13 C14 C15 0.4(7)
C12 C13 C14 C15 -179.6(4)
O3 C14 C15 C16 177.0(5)
C13 C14 C15 C16 -0.3(7)
C14 C15 C16 C17 0.1(8)
C15 C16 C17 C18 0.0(8)
C16 C17 C18 C13 0.1(8)
C14 C13 C18 C17 -0.3(8)
C12 C13 C18 C17 179.7(5)
C12 N3 C19 C20 -138.6(4)
Cr1 N3 C19 C20 34.9(5)
C21 N4 C20 C19 172.3(4)
Cr1 N4 C20 C19 43.2(5)
N3 C19 C20 N4 -50.5(5)
C20 N4 C21 C22 61.5(6)
Cr1 N4 C21 C22 -174.9(4)
N4 C21 C22 O4 72.1(6)
